data_7151917
loop_
_publ_author_name
'Zeghada, Sarah'
'Bentabed-Ababsa, Ghenia'
'Derdour, A\"icha'
'Abdelmounim, Safer'
'Domingo, Luis R.'
'S\'aez, Jos\'e A'
'Roisnel, Thierry'
'Nassar, Ekhlass'
'Mongin, Florence'

_publ_section_title
;
 A combined experimental and theoretical study of the thermal
 cycloaddition of aryl azides with activated alkenes.
;
_journal_issue 11
_journal_name_full 'Organic &amp; biomolecular chemistry'
_journal_page_first 4295
_journal_page_last 4305
_journal_paper_doi 10.1039/c1ob05176h
_journal_volume 9
_journal_year 2011
_chemical_absolute_configuration ad
_chemical_compound_source 'synthesis as described'
_chemical_formula_moiety '2(C11 H10 Cl N3 O2)'
_chemical_formula_sum 'C11 H10 Cl N3 O2'
_chemical_formula_weight 251.67
_chemical_name_systematic
;
?
;
_space_group_IT_number 29
_symmetry_cell_setting orthorhombic
_symmetry_Int_Tables_number 29
_symmetry_space_group_name_Hall 'P 2c -2b'
_symmetry_space_group_name_H-M 'P b c 21'
_atom_sites_solution_hydrogens geom
_atom_sites_solution_primary direct
_atom_sites_solution_secondary difmap
_audit_conform_dict_location ftp://ftp.iucr.org/pub/cif_core.dic
_audit_conform_dict_name cif_core.dic
_audit_conform_dict_version 2.3
_audit_creation_date 2010-03-12T14:15:55-00:00
_audit_creation_method 'WinGX routine CIF_UPDATE'
_cell_angle_alpha 90
_cell_angle_beta 90
_cell_angle_gamma 90
_cell_formula_units_Z 8
_cell_length_a 3.81640(10)
_cell_length_b 12.7220(3)
_cell_length_c 46.6476(13)
_cell_measurement_reflns_used 4927
_cell_measurement_temperature 150(2)
_cell_measurement_theta_max 27.27
_cell_measurement_theta_min 3.23
_cell_measurement_wavelength 0.71073
_cell_volume 2264.85(10)
_computing_cell_refinement 'Bruker SMART (Bruker, 2002)'
_computing_data_collection 'Bruker SAINT (Bruker, 2002)'
_computing_data_reduction 'Bruker SAINT (Bruker, 2002)'
_computing_molecular_graphics 'Ortep-3 for Windows (Farrugia, 1997)'
_computing_publication_material
;
WinGX publication routines (Farrugia, 1999),
CRYSCAL (T. Roisnel, local program)
;
_computing_structure_refinement 'SHELXL-97 (Sheldrick, 1997)'
_computing_structure_solution 'SIR97 (ALtomare et al., 1999))'
_diffrn_ambient_temperature 150(2)
_diffrn_detector 'CCD plate'
_diffrn_measured_fraction_theta_full 0.998
_diffrn_measured_fraction_theta_max 0.998
_diffrn_measurement_device_type 'APEXII, Bruker-AXS'
_diffrn_measurement_method 'CCD rotation images, thin slices'
_diffrn_radiation_monochromator graphite
_diffrn_radiation_probe x-ray
_diffrn_radiation_type MoK\a
_diffrn_radiation_wavelength 0.71073
_diffrn_reflns_av_R_equivalents 0.0243
_diffrn_reflns_av_unetI/netI 0.0301
_diffrn_reflns_limit_h_max 4
_diffrn_reflns_limit_h_min -4
_diffrn_reflns_limit_k_max 16
_diffrn_reflns_limit_k_min -15
_diffrn_reflns_limit_l_max 39
_diffrn_reflns_limit_l_min -60
_diffrn_reflns_number 11029
_diffrn_reflns_theta_full 27.42
_diffrn_reflns_theta_max 27.42
_diffrn_reflns_theta_min 3.2
_exptl_absorpt_coefficient_mu 0.330
_exptl_absorpt_correction_T_max 0.974
_exptl_absorpt_correction_T_min 0.869
_exptl_absorpt_correction_type multi-scan
_exptl_absorpt_process_details
;
[Sheldrick, G.M. (2002). SADABS Bruker AXS Inc., Madison, Wisconsin, USA]
;
_exptl_crystal_colour colourless
_exptl_crystal_density_diffrn 1.476
_exptl_crystal_density_method 'not measured'
_exptl_crystal_description stick
_exptl_crystal_F_000 1040
_exptl_crystal_size_max 0.27
_exptl_crystal_size_mid 0.13
_exptl_crystal_size_min 0.08
_refine_diff_density_max 0.329
_refine_diff_density_min -0.396
_refine_diff_density_rms 0.05
_refine_ls_abs_structure_details 'Flack H D (1983), Acta Cryst. A39, 876-881'
_refine_ls_abs_structure_Flack 0.05(8)
_refine_ls_extinction_method none
_refine_ls_goodness_of_fit_ref 1.08
_refine_ls_hydrogen_treatment constr
_refine_ls_matrix_type full
_refine_ls_number_parameters 311
_refine_ls_number_reflns 4171
_refine_ls_number_restraints 1
_refine_ls_restrained_S_all 1.08
_refine_ls_R_factor_all 0.0454
_refine_ls_R_factor_gt 0.0403
_refine_ls_shift/su_max 0.01
_refine_ls_shift/su_mean 0.001
_refine_ls_structure_factor_coef Fsqd
_refine_ls_weighting_details 'calc w=1/[\s^2^(Fo^2^)+(0.0232P)^2^+2.1823P] where P=(Fo^2^+2Fc^2^)/3'
_refine_ls_weighting_scheme calc
_refine_ls_wR_factor_gt 0.0874
_refine_ls_wR_factor_ref 0.0898
_reflns_number_gt 3781
_reflns_number_total 4171
_reflns_threshold_expression >2sigma(I)
_cod_data_source_file c1ob05176h.txt
_cod_data_source_block 3f
_cod_database_code 7151917

loop_
_symmetry_equiv_pos_as_xyz
'x, y, z'
'-x, -y, z+1/2'
'-x, y+1/2, z'
'x, -y+1/2, z+1/2'

loop_
_atom_site_label
_atom_site_type_symbol
_atom_site_fract_x
_atom_site_fract_y
_atom_site_fract_z
_atom_site_U_iso_or_equiv
_atom_site_adp_type
_atom_site_occupancy
_atom_site_symmetry_multiplicity
_atom_site_calc_flag
_atom_site_refinement_flags
_atom_site_disorder_assembly
_atom_site_disorder_group
Cl1 Cl 0.9422(3) 0.26983(7) 0.80531(2) 0.0357(2) Uani 1 1 d . . .
C1 C 0.8809(9) 0.1924(2) 0.77519(7) 0.0243(7) Uani 1 1 d . . .
C2 C 0.7318(8) 0.2360(2) 0.75098(7) 0.0237(7) Uani 1 1 d . . .
H2 H 0.6589 0.3074 0.7511 0.028 Uiso 1 1 calc R . .
C3 C 0.6884(8) 0.1757(2) 0.72656(7) 0.0217(6) Uani 1 1 d . . .
H3 H 0.5885 0.2054 0.7098 0.026 Uiso 1 1 calc R . .
C4 C 0.7924(8) 0.0716(2) 0.72693(7) 0.0218(6) Uani 1 1 d . . .
C5 C 0.9367(10) 0.0258(2) 0.75127(9) 0.0251(8) Uani 1 1 d . . .
H5 H 1.0044 -0.046 0.7512 0.03 Uiso 1 1 calc R . .
C6 C 0.9804(9) 0.0863(3) 0.77562(11) 0.0274(10) Uani 1 1 d . . .
H6 H 1.077 0.0563 0.7925 0.033 Uiso 1 1 calc R . .
N7 N 0.7423(7) 0.00607(18) 0.70209(6) 0.0221(6) Uani 1 1 d . . .
C11 C 0.8089(8) 0.0244(2) 0.67388(7) 0.0210(6) Uani 1 1 d . . .
C12 C 0.9588(9) 0.1234(2) 0.66184(10) 0.0230(8) Uani 1 1 d . . .
H12A H 0.7682 0.1713 0.6566 0.035 Uiso 1 1 calc R . .
H12B H 1.0977 0.1069 0.6447 0.035 Uiso 1 1 calc R . .
H12C H 1.1092 0.1568 0.6762 0.035 Uiso 1 1 calc R . .
N8 N 0.6108(9) -0.0927(2) 0.70625(7) 0.0281(6) Uani 1 1 d . . .
N9 N 0.5898(9) -0.13709(19) 0.68107(7) 0.0261(6) Uani 1 1 d . . .
C10 C 0.7081(8) -0.0682(2) 0.66085(7) 0.0220(6) Uani 1 1 d . . .
C13 C 0.7197(9) -0.0934(2) 0.63024(8) 0.0266(7) Uani 1 1 d . . .
O14 O 0.8321(9) -0.0369(2) 0.61181(6) 0.0439(7) Uani 1 1 d . . .
O15 O 0.5837(7) -0.18997(18) 0.62506(6) 0.0323(6) Uani 1 1 d . . .
C16 C 0.5672(12) -0.2203(3) 0.59495(11) 0.0395(10) Uani 1 1 d . . .
H16A H 0.4234 -0.1696 0.5844 0.059 Uiso 1 1 calc R . .
H16B H 0.4627 -0.2905 0.5933 0.059 Uiso 1 1 calc R . .
H16C H 0.8043 -0.2214 0.5869 0.059 Uiso 1 1 calc R . .
Cl2 Cl 0.5549(3) -0.02842(7) 0.84098(2) 0.0343(2) Uani 1 1 d . . .
C21 C 0.6216(8) 0.0510(2) 0.87122(7) 0.0239(7) Uani 1 1 d . . .
C22 C 0.5196(8) 0.1545(3) 0.87064(11) 0.0262(9) Uani 1 1 d . . .
H22 H 0.4184 0.1841 0.8539 0.031 Uiso 1 1 calc R . .
C23 C 0.5679(9) 0.2149(3) 0.89507(9) 0.0262(8) Uani 1 1 d . . .
H23 H 0.5021 0.2869 0.895 0.031 Uiso 1 1 calc R . .
C24 C 0.7118(8) 0.1709(2) 0.91966(7) 0.0214(6) Uani 1 1 d . . .
C25 C 0.8179(8) 0.0655(2) 0.91985(7) 0.0235(7) Uani 1 1 d . . .
H25 H 0.9186 0.0354 0.9366 0.028 Uiso 1 1 calc R . .
C26 C 0.7739(8) 0.0057(2) 0.89531(7) 0.0236(7) Uani 1 1 d . . .
H26 H 0.8472 -0.0656 0.8949 0.028 Uiso 1 1 calc R . .
N27 N 0.7666(7) 0.23504(18) 0.94437(6) 0.0221(6) Uani 1 1 d . . .
C31 C 0.7022(8) 0.2172(2) 0.97249(7) 0.0208(6) Uani 1 1 d . . .
C32 C 0.5509(9) 0.1173(3) 0.98407(10) 0.0276(9) Uani 1 1 d . . .
H32A H 0.3762 0.0899 0.9706 0.041 Uiso 1 1 calc R . .
H32B H 0.4392 0.1311 1.0026 0.041 Uiso 1 1 calc R . .
H32C H 0.7383 0.0654 0.9866 0.041 Uiso 1 1 calc R . .
N28 N 0.9038(9) 0.33473(19) 0.94023(7) 0.0268(6) Uani 1 1 d . . .
N29 N 0.9222(9) 0.3786(2) 0.96525(7) 0.0272(7) Uani 1 1 d . . .
C30 C 0.8041(8) 0.3101(2) 0.98563(7) 0.0234(7) Uani 1 1 d . . .
C33 C 0.7903(9) 0.3374(3) 1.01632(8) 0.0278(7) Uani 1 1 d . . .
O34 O 0.6731(9) 0.2798(2) 1.03470(6) 0.0442(7) Uani 1 1 d . . .
O35 O 0.9135(7) 0.43373(19) 1.02112(6) 0.0314(6) Uani 1 1 d . . .
C36 C 0.8984(13) 0.4685(3) 1.05056(10) 0.0396(10) Uani 1 1 d . . .
H36A H 0.6546 0.4676 1.0572 0.059 Uiso 1 1 calc R . .
H36B H 0.991 0.5402 1.0519 0.059 Uiso 1 1 calc R . .
H36C H 1.0392 0.4215 1.0626 0.059 Uiso 1 1 calc R . .

loop_
_atom_site_aniso_label
_atom_site_aniso_U_11
_atom_site_aniso_U_22
_atom_site_aniso_U_33
_atom_site_aniso_U_23
_atom_site_aniso_U_13
_atom_site_aniso_U_12
Cl1 0.0363(4) 0.0401(5) 0.0307(6) -0.0077(4) -0.0061(5) -0.0054(4)
C1 0.0225(18) 0.0269(16) 0.0236(19) -0.0019(13) 0.0008(14) -0.0012(12)
C2 0.0238(16) 0.0168(14) 0.0306(19) 0.0010(13) -0.0009(13) -0.0015(12)
C3 0.0210(15) 0.0181(13) 0.0260(17) 0.0057(13) -0.0028(12) 0.0018(11)
C4 0.0247(15) 0.0176(13) 0.0230(17) 0.0031(13) 0.0012(13) -0.0011(12)
C5 0.0288(17) 0.0187(15) 0.028(2) 0.0055(14) -0.0002(17) 0.0031(13)
C6 0.030(2) 0.0282(18) 0.024(3) 0.0069(17) -0.0023(13) 0.0051(13)
N7 0.0272(14) 0.0166(12) 0.0226(14) 0.0055(11) 0.0001(11) -0.0005(10)
C11 0.0181(14) 0.0205(13) 0.0243(17) 0.0038(13) -0.0025(12) 0.0014(11)
C12 0.0238(17) 0.0194(15) 0.026(2) 0.0028(14) -0.0012(14) -0.0047(12)
N8 0.0406(17) 0.0168(12) 0.0268(17) 0.0014(11) 0.0028(15) -0.0023(12)
N9 0.0325(15) 0.0179(12) 0.0280(18) 0.0011(12) 0.0045(14) -0.0006(11)
C10 0.0238(16) 0.0165(13) 0.0256(17) 0.0019(12) -0.0001(13) 0.0017(11)
C13 0.0259(17) 0.0250(15) 0.0290(19) 0.0022(14) -0.0022(15) 0.0005(13)
O14 0.065(2) 0.0389(14) 0.0282(15) 0.0043(12) 0.0051(14) -0.0160(13)
O15 0.0443(14) 0.0240(11) 0.0285(15) -0.0033(11) -0.0038(14) -0.0055(11)
C16 0.045(2) 0.040(2) 0.033(3) -0.0136(17) 0.001(2) -0.0058(17)
Cl2 0.0368(4) 0.0400(5) 0.0261(5) -0.0077(4) -0.0040(5) 0.0058(4)
C21 0.0209(17) 0.0280(16) 0.0226(18) -0.0023(13) 0.0016(14) -0.0054(12)
C22 0.024(2) 0.0329(18) 0.022(3) 0.0072(17) 0.0002(12) 0.0061(12)
C23 0.0265(16) 0.0236(15) 0.028(2) 0.0055(14) 0.0037(18) 0.0087(13)
C24 0.0217(15) 0.0203(13) 0.0221(17) 0.0025(13) 0.0017(13) 0.0003(12)
C25 0.0233(15) 0.0206(13) 0.0266(18) 0.0050(13) -0.0037(13) -0.0011(12)
C26 0.0228(16) 0.0189(14) 0.0292(19) 0.0016(13) -0.0023(13) -0.0030(12)
N27 0.0269(14) 0.0141(11) 0.0254(15) 0.0010(11) 0.0020(11) -0.0023(10)
C31 0.0181(14) 0.0193(13) 0.0249(17) 0.0045(13) 0.0012(12) 0.0018(11)
C32 0.0284(17) 0.0217(15) 0.033(3) 0.0076(16) 0.0041(16) -0.0006(13)
N28 0.0383(16) 0.0127(11) 0.0294(18) 0.0036(11) 0.0054(14) -0.0059(11)
N29 0.0355(15) 0.0206(13) 0.0255(18) 0.0028(12) 0.0031(14) -0.0059(12)
C30 0.0248(15) 0.0197(14) 0.0257(18) 0.0036(13) 0.0017(13) -0.0013(12)
C33 0.0303(18) 0.0263(16) 0.0267(19) -0.0001(14) 0.0022(14) -0.0005(13)
O34 0.063(2) 0.0401(14) 0.0292(16) 0.0026(12) 0.0084(15) -0.0158(13)
O35 0.0390(13) 0.0264(12) 0.0286(16) -0.0046(11) 0.0035(14) -0.0044(11)
C36 0.042(2) 0.045(2) 0.032(3) -0.0089(17) -0.004(2) -0.0026(18)

loop_
_atom_type_symbol
_atom_type_description
_atom_type_scat_dispersion_real
_atom_type_scat_dispersion_imag
_atom_type_scat_source
C C 0.0033 0.0016 'International Tables Vol C Tables 4.2.6.8 and 6.1.1.4'
H H 0 0 'International Tables Vol C Tables 4.2.6.8 and 6.1.1.4'
N N 0.0061 0.0033 'International Tables Vol C Tables 4.2.6.8 and 6.1.1.4'
O O 0.0106 0.006 'International Tables Vol C Tables 4.2.6.8 and 6.1.1.4'
Cl Cl 0.1484 0.1585 'International Tables Vol C Tables 4.2.6.8 and 6.1.1.4'

loop_
_geom_angle_atom_site_label_1
_geom_angle_atom_site_label_2
_geom_angle_atom_site_label_3
_geom_angle
_geom_angle_site_symmetry_1
_geom_angle_site_symmetry_3
_geom_angle_publ_flag
C2 C1 C6 120.6(3) . . ?
C2 C1 Cl1 119.4(2) . . ?
C6 C1 Cl1 120.0(3) . . ?
C1 C2 C3 120.0(3) . . ?
C1 C2 H2 120 . . ?
C3 C2 H2 120 . . ?
C4 C3 C2 119.1(3) . . ?
C4 C3 H3 120.5 . . ?
C2 C3 H3 120.5 . . ?
C3 C4 C5 121.7(3) . . ?
C3 C4 N7 120.4(3) . . ?
C5 C4 N7 117.9(3) . . ?
C6 C5 C4 119.1(3) . . ?
C6 C5 H5 120.5 . . ?
C4 C5 H5 120.5 . . ?
C5 C6 C1 119.4(4) . . ?
C5 C6 H6 120.3 . . ?
C1 C6 H6 120.3 . . ?
C11 N7 N8 111.3(3) . . ?
C11 N7 C4 130.9(3) . . ?
N8 N7 C4 117.8(3) . . ?
N7 C11 C10 103.1(3) . . ?
N7 C11 C12 125.5(3) . . ?
C10 C11 C12 131.4(3) . . ?
C11 C12 H12A 109.5 . . ?
C11 C12 H12B 109.5 . . ?
H12A C12 H12B 109.5 . . ?
C11 C12 H12C 109.5 . . ?
H12A C12 H12C 109.5 . . ?
H12B C12 H12C 109.5 . . ?
N9 N8 N7 107.0(3) . . ?
N8 N9 C10 108.9(3) . . ?
N9 C10 C11 109.6(3) . . ?
N9 C10 C13 123.0(3) . . ?
C11 C10 C13 127.4(3) . . ?
O14 C13 O15 123.5(3) . . ?
O14 C13 C10 125.3(3) . . ?
O15 C13 C10 111.1(3) . . ?
C13 O15 C16 115.4(3) . . ?
O15 C16 H16A 109.5 . . ?
O15 C16 H16B 109.5 . . ?
H16A C16 H16B 109.5 . . ?
O15 C16 H16C 109.5 . . ?
H16A C16 H16C 109.5 . . ?
H16B C16 H16C 109.5 . . ?
C22 C21 C26 122.1(3) . . ?
C22 C21 Cl2 119.7(3) . . ?
C26 C21 Cl2 118.2(2) . . ?
C21 C22 C23 118.5(4) . . ?
C21 C22 H22 120.7 . . ?
C23 C22 H22 120.7 . . ?
C22 C23 C24 120.5(3) . . ?
C22 C23 H23 119.7 . . ?
C24 C23 H23 119.7 . . ?
C23 C24 C25 120.3(3) . . ?
C23 C24 N27 119.6(3) . . ?
C25 C24 N27 120.0(3) . . ?
C26 C25 C24 119.0(3) . . ?
C26 C25 H25 120.5 . . ?
C24 C25 H25 120.5 . . ?
C25 C26 C21 119.5(3) . . ?
C25 C26 H26 120.3 . . ?
C21 C26 H26 120.3 . . ?
C31 N27 N28 110.9(3) . . ?
C31 N27 C24 131.3(3) . . ?
N28 N27 C24 117.8(3) . . ?
N27 C31 C30 103.6(3) . . ?
N27 C31 C32 124.2(3) . . ?
C30 C31 C32 132.2(3) . . ?
C31 C32 H32A 109.5 . . ?
C31 C32 H32B 109.5 . . ?
H32A C32 H32B 109.5 . . ?
C31 C32 H32C 109.5 . . ?
H32A C32 H32C 109.5 . . ?
H32B C32 H32C 109.5 . . ?
N29 N28 N27 106.8(3) . . ?
N28 N29 C30 109.6(3) . . ?
N29 C30 C31 109.2(3) . . ?
N29 C30 C33 122.5(3) . . ?
C31 C30 C33 128.3(3) . . ?
O34 C33 O35 124.5(3) . . ?
O34 C33 C30 123.9(3) . . ?
O35 C33 C30 111.6(3) . . ?
C33 O35 C36 115.4(3) . . ?
O35 C36 H36A 109.5 . . ?
O35 C36 H36B 109.5 . . ?
H36A C36 H36B 109.5 . . ?
O35 C36 H36C 109.5 . . ?
H36A C36 H36C 109.5 . . ?
H36B C36 H36C 109.5 . . ?

loop_
_geom_bond_atom_site_label_1
_geom_bond_atom_site_label_2
_geom_bond_distance
_geom_bond_site_symmetry_2
_geom_bond_publ_flag
Cl1 C1 1.732(3) . ?
C1 C2 1.381(5) . ?
C1 C6 1.402(5) . ?
C2 C3 1.383(4) . ?
C2 H2 0.95 . ?
C3 C4 1.383(4) . ?
C3 H3 0.95 . ?
C4 C5 1.390(5) . ?
C4 N7 1.440(4) . ?
C5 C6 1.382(6) . ?
C5 H5 0.95 . ?
C6 H6 0.95 . ?
N7 C11 1.360(4) . ?
N7 N8 1.367(3) . ?
C11 C10 1.381(4) . ?
C11 C12 1.492(4) . ?
C12 H12A 0.98 . ?
C12 H12B 0.98 . ?
C12 H12C 0.98 . ?
N8 N9 1.306(4) . ?
N9 C10 1.364(4) . ?
C10 C13 1.464(5) . ?
C13 O14 1.200(4) . ?
C13 O15 1.355(4) . ?
O15 C16 1.458(6) . ?
C16 H16A 0.98 . ?
C16 H16B 0.98 . ?
C16 H16C 0.98 . ?
Cl2 C21 1.754(3) . ?
C21 C22 1.374(5) . ?
C21 C26 1.390(4) . ?
C22 C23 1.387(6) . ?
C22 H22 0.95 . ?
C23 C24 1.390(5) . ?
C23 H23 0.95 . ?
C24 C25 1.401(4) . ?
C24 N27 1.427(4) . ?
C25 C26 1.384(4) . ?
C25 H25 0.95 . ?
C26 H26 0.95 . ?
N27 C31 1.354(4) . ?
N27 N28 1.386(3) . ?
C31 C30 1.387(4) . ?
C31 C32 1.497(4) . ?
C32 H32A 0.98 . ?
C32 H32B 0.98 . ?
C32 H32C 0.98 . ?
N28 N29 1.296(4) . ?
N29 C30 1.366(4) . ?
C30 C33 1.474(5) . ?
C33 O34 1.213(4) . ?
C33 O35 1.332(4) . ?
O35 C36 1.444(5) . ?
C36 H36A 0.98 . ?
C36 H36B 0.98 . ?
C36 H36C 0.98 . ?

loop_
_geom_torsion_atom_site_label_1
_geom_torsion_atom_site_label_2
_geom_torsion_atom_site_label_3
_geom_torsion_atom_site_label_4
_geom_torsion
_geom_torsion_site_symmetry_1
_geom_torsion_site_symmetry_2
_geom_torsion_site_symmetry_3
_geom_torsion_site_symmetry_4
_geom_torsion_publ_flag
C6 C1 C2 C3 -1.9(5) . . . . ?
Cl1 C1 C2 C3 178.5(3) . . . . ?
C1 C2 C3 C4 0.7(5) . . . . ?
C2 C3 C4 C5 0.5(5) . . . . ?
C2 C3 C4 N7 178.4(3) . . . . ?
C3 C4 C5 C6 -0.6(5) . . . . ?
N7 C4 C5 C6 -178.6(3) . . . . ?
C4 C5 C6 C1 -0.5(5) . . . . ?
C2 C1 C6 C5 1.7(5) . . . . ?
Cl1 C1 C6 C5 -178.7(3) . . . . ?
C3 C4 N7 C11 45.9(5) . . . . ?
C5 C4 N7 C11 -136.2(3) . . . . ?
C3 C4 N7 N8 -135.1(3) . . . . ?
C5 C4 N7 N8 42.8(4) . . . . ?
N8 N7 C11 C10 0.5(3) . . . . ?
C4 N7 C11 C10 179.5(3) . . . . ?
N8 N7 C11 C12 -179.0(3) . . . . ?
C4 N7 C11 C12 0.1(5) . . . . ?
C11 N7 N8 N9 -0.5(4) . . . . ?
C4 N7 N8 N9 -179.7(3) . . . . ?
N7 N8 N9 C10 0.3(4) . . . . ?
N8 N9 C10 C11 0.0(4) . . . . ?
N8 N9 C10 C13 -180.0(3) . . . . ?
N7 C11 C10 N9 -0.3(3) . . . . ?
C12 C11 C10 N9 179.1(3) . . . . ?
N7 C11 C10 C13 179.7(3) . . . . ?
C12 C11 C10 C13 -0.9(6) . . . . ?
N9 C10 C13 O14 -177.4(4) . . . . ?
C11 C10 C13 O14 2.7(6) . . . . ?
N9 C10 C13 O15 3.0(4) . . . . ?
C11 C10 C13 O15 -177.0(3) . . . . ?
O14 C13 O15 C16 -2.6(5) . . . . ?
C10 C13 O15 C16 177.1(3) . . . . ?
C26 C21 C22 C23 -0.7(5) . . . . ?
Cl2 C21 C22 C23 178.5(3) . . . . ?
C21 C22 C23 C24 -0.9(5) . . . . ?
C22 C23 C24 C25 1.6(5) . . . . ?
C22 C23 C24 N27 178.6(3) . . . . ?
C23 C24 C25 C26 -0.7(5) . . . . ?
N27 C24 C25 C26 -177.7(3) . . . . ?
C24 C25 C26 C21 -0.9(5) . . . . ?
C22 C21 C26 C25 1.6(5) . . . . ?
Cl2 C21 C26 C25 -177.6(3) . . . . ?
C23 C24 N27 C31 136.0(3) . . . . ?
C25 C24 N27 C31 -47.0(5) . . . . ?
C23 C24 N27 N28 -42.7(4) . . . . ?
C25 C24 N27 N28 134.3(3) . . . . ?
N28 N27 C31 C30 0.2(3) . . . . ?
C24 N27 C31 C30 -178.6(3) . . . . ?
N28 N27 C31 C32 179.5(3) . . . . ?
C24 N27 C31 C32 0.7(5) . . . . ?
C31 N27 N28 N29 -0.5(4) . . . . ?
C24 N27 N28 N29 178.5(3) . . . . ?
N27 N28 N29 C30 0.5(4) . . . . ?
N28 N29 C30 C31 -0.5(4) . . . . ?
N28 N29 C30 C33 -179.6(3) . . . . ?
N27 C31 C30 N29 0.2(3) . . . . ?
C32 C31 C30 N29 -179.1(3) . . . . ?
N27 C31 C30 C33 179.2(3) . . . . ?
C32 C31 C30 C33 0.0(6) . . . . ?
N29 C30 C33 O34 176.8(4) . . . . ?
C31 C30 C33 O34 -2.2(6) . . . . ?
N29 C30 C33 O35 -1.5(5) . . . . ?
C31 C30 C33 O35 179.5(3) . . . . ?
O34 C33 O35 C36 -0.4(5) . . . . ?
C30 C33 O35 C36 177.9(3) . . . . ?

loop_
_cod_related_entry_id
_cod_related_entry_database
_cod_related_entry_code
1 ChemSpider 23379201
